data_4321466
loop_
_publ_author_name
'Pascal Froidevaux'
'Jack M. Harrowfield'
'Alexander N. Sobolev'

_publ_section_title
;
 Calixarenes as Scaffolds: Introduction of Tridentate Rare Earth Metal
 Binding Units into Calix[4]arene
;
_journal_name_full 'Inorganic Chemistry'
_journal_page_first 4678
_journal_page_last 4687
_journal_paper_doi 10.1021/ic000353z
_journal_volume 39
_journal_year 2000
_chemical_formula_moiety 'C78 H106 N6 O10, (H2 O), 0.5(C2 H6 O), 0.5(C H2 Cl2)'
_chemical_formula_sum 'C79.5 H112 Cl N6 O11.5'
_chemical_formula_weight 1371.20
_chemical_name_common '1,3-dialkyl derivative of p-t-Butylcalix[4]arene, cone conformation'
_chemical_name_systematic
;
 ?
;
_space_group_IT_number 2
_symmetry_cell_setting triclinic
_symmetry_space_group_name_Hall '-P 1'
_symmetry_space_group_name_H-M 'P -1'
_atom_sites_solution_hydrogens geom
_atom_sites_solution_primary direct
_atom_sites_solution_secondary difmap
_audit_creation_method SHELXL-93
_cell_angle_alpha 86.45(3)
_cell_angle_beta 79.09(3)
_cell_angle_gamma 74.87(3)
_cell_formula_units_Z 2
_cell_length_a 12.395(2)
_cell_length_b 18.021(4)
_cell_length_c 18.763(4)
_cell_measurement_reflns_used 12
_cell_measurement_temperature 293(2)
_cell_measurement_theta_max 12.40
_cell_measurement_theta_min 11.75
_cell_volume 3972.3(15)
_computing_cell_refinement 'Local diffractometer control software'
_computing_data_collection 'Local diffractometer control software'
_computing_data_reduction 'PROFIT (Streltsov & Zavodnik, 1989)'
_computing_molecular_graphics 'SHELXTL (Sheldrick, 1983)'
_computing_publication_material 'SHELXTL (Sheldrick, 1983)'
_computing_structure_refinement 'SHELXL-93 (Sheldrick, 1993)'
_computing_structure_solution 'SHELXS-86 (Sheldrick, 1990)'
_diffrn_ambient_temperature 293(2)
_diffrn_measurement_device_type 'Huber 512 goniometer'
_diffrn_measurement_method '\w-2\q scan'
_diffrn_radiation_monochromator none
_diffrn_radiation_source 'normal-focus sealed tube'
_diffrn_radiation_type MoK\a
_diffrn_radiation_wavelength 0.71073
_diffrn_reflns_av_R_equivalents 0.0220
_diffrn_reflns_av_sigmaI/netI 0.0324
_diffrn_reflns_limit_h_max 13
_diffrn_reflns_limit_h_min -13
_diffrn_reflns_limit_k_max 19
_diffrn_reflns_limit_k_min -19
_diffrn_reflns_limit_l_max 20
_diffrn_reflns_limit_l_min 0
_diffrn_reflns_number 10864
_diffrn_reflns_theta_max 22.50
_diffrn_reflns_theta_min 1.60
_diffrn_standards_decay_% 0.5
_diffrn_standards_interval_count 100
_diffrn_standards_number 3
_exptl_absorpt_coefficient_mu 0.108
_exptl_absorpt_correction_type none
_exptl_crystal_colour Colourless
_exptl_crystal_density_diffrn 1.146
_exptl_crystal_description Prism
_exptl_crystal_F_000 1480
_exptl_crystal_size_max 0.8
_exptl_crystal_size_mid 0.5
_exptl_crystal_size_min 0.3
_refine_diff_density_max 0.839
_refine_diff_density_min -0.631
_refine_diff_density_rms 0.072
_refine_ls_extinction_coef 0.0055(14)
_refine_ls_extinction_expression Fc^*^=kFc[1+0.001xFc^2^l^3^/sin(2q)]^-1/4^
_refine_ls_extinction_method SHELXL
_refine_ls_goodness_of_fit_all 1.004
_refine_ls_goodness_of_fit_obs 1.140
_refine_ls_hydrogen_treatment constr
_refine_ls_matrix_type full
_refine_ls_number_parameters 849
_refine_ls_number_reflns 10476
_refine_ls_number_restraints 92
_refine_ls_restrained_S_all 1.000
_refine_ls_restrained_S_obs 1.134
_refine_ls_R_factor_all 0.1411
_refine_ls_R_factor_obs 0.1098
_refine_ls_shift/esd_max -1.353
_refine_ls_shift/esd_mean 0.022
_refine_ls_structure_factor_coef Fsqd
_refine_ls_weighting_details 'w=1/[s^2^(Fo^2^)+( 0.1799P)^2^+7.2939P] where P=(Fo^2^+2Fc^2^)/3'
_refine_ls_weighting_scheme calc
_refine_ls_wR_factor_all 0.3314
_refine_ls_wR_factor_obs 0.2982
_reflns_number_observed 6780
_reflns_number_total 10476
_reflns_observed_criterion >2sigma(I)
_cod_data_source_file ic000353z_1.cif
_cod_data_source_block L4
_cod_depositor_comments
;
The following automatic conversions were performed:

'_refine_ls_weighting_scheme' value 'calc w=1/[s^2^(Fo^2^)+(
0.1799P)^2^+7.2939P] where P=(Fo^2^+2Fc^2^)/3' was changed to 'calc'.
New tag '_refine_ls_weighting_details' was created. The value of the
new tag was set to 'w=1/[s^2^(Fo^2^)+( 0.1799P)^2^+7.2939P] where
P=(Fo^2^+2Fc^2^)/3'.

Automatic conversion script
Id: cif_fix_values 3143 2015-03-26 13:38:13Z robertas 
;
_cod_original_cell_volume 3972.3(14)
_cod_original_formula_sum 'C79.50 H112 Cl N6 O11.50'
_cod_database_code 4321466

loop_
_symmetry_equiv_pos_as_xyz
'x, y, z'
'-x, -y, -z'

loop_
_atom_site_aniso_label
_atom_site_aniso_U_11
_atom_site_aniso_U_22
_atom_site_aniso_U_33
_atom_site_aniso_U_23
_atom_site_aniso_U_13
_atom_site_aniso_U_12
O1 0.058(2) 0.067(2) 0.054(2) -0.013(2) -0.003(2) -0.025(2)
C11 0.050(3) 0.055(3) 0.052(3) -0.007(2) -0.006(2) -0.019(2)
C12 0.052(3) 0.053(3) 0.069(3) -0.007(3) -0.011(3) -0.017(2)
C13 0.059(3) 0.057(3) 0.067(4) 0.008(3) -0.013(3) -0.016(3)
C14 0.064(3) 0.061(3) 0.056(3) 0.000(3) -0.008(3) -0.018(3)
C15 0.054(3) 0.057(3) 0.057(3) -0.006(3) -0.004(2) -0.008(2)
C16 0.047(3) 0.052(3) 0.056(3) -0.006(2) -0.009(2) -0.014(2)
C17 0.088(4) 0.085(4) 0.063(4) 0.005(3) -0.002(3) -0.015(3)
C1 0.056(3) 0.048(3) 0.091(4) -0.003(3) -0.001(3) -0.010(2)
O2 0.068(2) 0.084(3) 0.066(2) 0.005(2) -0.015(2) -0.035(2)
C21 0.051(3) 0.053(3) 0.061(3) -0.002(3) -0.005(2) -0.005(2)
C22 0.043(3) 0.054(3) 0.067(3) 0.009(3) -0.006(2) -0.008(2)
C23 0.051(3) 0.086(4) 0.087(4) 0.030(3) -0.019(3) -0.022(3)
C24 0.056(4) 0.114(5) 0.101(5) 0.052(4) -0.023(3) -0.021(4)
C25 0.047(3) 0.087(4) 0.110(5) 0.037(4) -0.015(3) -0.018(3)
C26 0.043(3) 0.047(3) 0.091(4) 0.006(3) -0.007(3) -0.005(2)
C27 0.090(5) 0.189(10) 0.146(8) 0.112(8) -0.029(5) -0.037(6)
C2 0.053(3) 0.067(3) 0.066(3) 0.002(3) -0.004(3) -0.017(3)
O3 0.064(2) 0.074(2) 0.046(2) 0.001(2) -0.007(2) -0.031(2)
C31 0.051(3) 0.066(3) 0.047(3) 0.004(2) -0.009(2) -0.026(3)
C32 0.053(3) 0.056(3) 0.062(3) 0.005(3) -0.011(2) -0.021(2)
C33 0.061(3) 0.068(3) 0.073(4) -0.010(3) -0.005(3) -0.025(3)
C34 0.060(3) 0.085(4) 0.060(3) -0.008(3) -0.011(3) -0.025(3)
C35 0.059(3) 0.076(4) 0.052(3) 0.005(3) -0.012(2) -0.020(3)
C36 0.050(3) 0.059(3) 0.051(3) 0.001(2) -0.007(2) -0.020(2)
C37 0.086(4) 0.115(5) 0.074(4) -0.021(4) -0.014(3) -0.039(4)
C3 0.064(3) 0.059(3) 0.075(4) 0.011(3) -0.013(3) -0.018(3)
O4 0.061(2) 0.070(2) 0.066(2) -0.011(2) 0.002(2) -0.022(2)
C41 0.054(3) 0.054(3) 0.046(3) -0.003(2) -0.008(2) -0.007(2)
C42 0.050(3) 0.054(3) 0.049(3) 0.000(2) -0.014(2) -0.008(2)
C43 0.058(3) 0.066(3) 0.057(3) -0.002(3) -0.010(3) -0.010(3)
C44 0.064(4) 0.067(3) 0.068(3) -0.014(3) -0.013(3) -0.011(3)
C45 0.069(4) 0.061(3) 0.072(4) -0.005(3) -0.022(3) -0.016(3)
C46 0.059(3) 0.050(3) 0.059(3) 0.004(2) -0.019(3) -0.010(2)
C47 0.096(5) 0.087(4) 0.078(4) -0.028(4) -0.012(4) -0.020(4)
C4 0.048(3) 0.062(3) 0.054(3) -0.005(2) -0.012(2) -0.012(2)
N51 0.069(3) 0.084(4) 0.081(4) -0.024(3) -0.015(3) -0.010(3)
C52 0.079(4) 0.074(4) 0.072(4) -0.018(3) -0.028(3) -0.014(3)
C53 0.081(4) 0.062(3) 0.067(4) -0.016(3) -0.011(3) -0.009(3)
C54 0.067(4) 0.065(3) 0.062(4) -0.017(3) -0.010(3) -0.011(3)
C55 0.066(4) 0.073(4) 0.063(4) -0.011(3) -0.011(3) -0.010(3)
C56 0.059(4) 0.083(4) 0.064(4) -0.010(3) -0.009(3) -0.011(3)
C57 0.067(3) 0.072(4) 0.055(3) -0.007(3) -0.004(3) -0.009(3)
O57 0.073(3) 0.063(2) 0.065(2) -0.010(2) 0.001(2) -0.010(2)
C58 0.065(3) 0.070(3) 0.059(3) -0.010(3) -0.006(3) -0.018(3)
C59 0.095(5) 0.070(4) 0.105(5) -0.021(4) -0.045(4) -0.006(4)
O59 0.142(5) 0.093(4) 0.191(6) -0.048(4) -0.103(5) 0.016(3)
N59 0.137(6) 0.086(4) 0.143(6) -0.003(4) -0.085(5) -0.020(4)
C60 0.142(8) 0.137(8) 0.183(10) 0.026(8) -0.090(8) -0.032(7)
C61 0.235(17) 0.185(14) 0.348(24) 0.115(16) -0.117(17) -0.051(13)
C62 0.279(22) 0.106(10) 0.681(57) -0.027(18) -0.275(30) -0.038(13)
C63 0.321(25) 0.337(26) 0.256(18) -0.236(21) -0.202(19) 0.210(22)
C64 0.062(4) 0.096(5) 0.083(5) -0.006(4) -0.001(3) -0.014(4)
O64 0.100(4) 0.091(4) 0.115(4) 0.004(3) 0.013(3) -0.009(3)
N64 0.088(4) 0.116(5) 0.071(3) -0.014(3) 0.009(3) -0.035(3)
C65 0.099(5) 0.132(7) 0.079(5) -0.022(4) -0.008(4) -0.050(5)
C66 0.120(7) 0.120(6) 0.110(6) -0.038(5) 0.009(5) -0.036(6)
C67 0.147(8) 0.144(8) 0.090(6) 0.001(5) 0.000(6) -0.041(6)
C68 0.205(13) 0.259(16) 0.134(10) 0.036(10) -0.029(10) -0.082(12)
O77 0.062(2) 0.079(3) 0.070(2) -0.011(2) -0.017(2) -0.017(2)
C77 0.052(3) 0.091(4) 0.058(3) -0.007(3) -0.008(3) -0.019(3)
C78 0.059(3) 0.085(4) 0.051(3) 0.006(3) -0.009(2) -0.030(3)
C84 0.072(4) 0.067(3) 0.065(4) 0.003(3) -0.019(3) -0.024(3)
O84 0.084(3) 0.106(3) 0.081(3) 0.031(3) -0.018(2) -0.036(3)
N84 0.053(3) 0.084(3) 0.063(3) 0.011(2) -0.016(2) -0.018(2)
C85 0.062(4) 0.110(5) 0.081(4) 0.008(4) -0.014(3) -0.028(4)
C86 0.093(5) 0.137(7) 0.111(6) 0.026(5) -0.031(4) -0.059(5)
C87 0.062(3) 0.098(5) 0.057(3) 0.017(3) -0.015(3) -0.013(3)
C88 0.091(5) 0.102(5) 0.082(4) 0.018(4) -0.017(4) -0.041(4)

loop_
_atom_site_label
_atom_site_type_symbol
_atom_site_fract_x
_atom_site_fract_y
_atom_site_fract_z
_atom_site_U_iso_or_equiv
_atom_site_thermal_displace_type
_atom_site_occupancy
_atom_site_calc_flag
_atom_site_refinement_flags
_atom_site_disorder_group
O1 O 0.6615(3) 0.2816(2) 0.3514(2) 0.0585(9) Uani 1 d . .
C11 C 0.7189(4) 0.2832(3) 0.2811(3) 0.0514(12) Uani 1 d . .
C12 C 0.6771(4) 0.3450(3) 0.2368(3) 0.0571(13) Uani 1 d . .
C13 C 0.7364(4) 0.3490(3) 0.1673(3) 0.0608(13) Uani 1 d . .
H13 H 0.7093(4) 0.3905(3) 0.1378(3) 0.091 Uiso 1 calc R .
C14 C 0.8335(5) 0.2950(3) 0.1395(3) 0.0604(13) Uani 1 d . .
C15 C 0.8686(4) 0.2326(3) 0.1844(3) 0.0578(13) Uani 1 d . .
H15 H 0.9333(4) 0.1944(3) 0.1668(3) 0.087 Uiso 1 calc R .
C16 C 0.8111(4) 0.2249(3) 0.2547(3) 0.0514(12) Uani 1 d . .
C17 C 0.9004(4) 0.3061(3) 0.0646(3) 0.082(2) Uani 1 d D .
C17A C 0.9005(11) 0.3911(4) 0.0523(9) 0.099(5) Uiso 0.50 d PD 1
H17A H 0.9423(11) 0.3980(4) 0.0049(9) 0.149 Uiso 0.50 calc PR 1
H17B H 0.9354(11) 0.4068(4) 0.0883(9) 0.149 Uiso 0.50 calc PR 1
H17C H 0.8237(11) 0.4219(4) 0.0561(9) 0.149 Uiso 0.50 calc PR 1
C17B C 0.8508(13) 0.2820(8) 0.0032(7) 0.116(6) Uiso 0.50 d PD 1
H17D H 0.8958(13) 0.2902(8) -0.0428(7) 0.175 Uiso 0.50 calc PR 1
H17E H 0.7741(13) 0.3122(8) 0.0051(7) 0.175 Uiso 0.50 calc PR 1
H17F H 0.8516(13) 0.2286(8) 0.0090(7) 0.175 Uiso 0.50 calc PR 1
C17C C 1.0246(7) 0.2590(6) 0.0577(9) 0.095(4) Uiso 0.50 d PD 1
H17G H 1.0652(7) 0.2665(6) 0.0100(9) 0.143 Uiso 0.50 calc PR 1
H17H H 1.0269(7) 0.2055(6) 0.0653(9) 0.143 Uiso 0.50 calc PR 1
H17I H 1.0592(7) 0.2755(6) 0.0933(9) 0.143 Uiso 0.50 calc PR 1
C17D C 0.9417(10) 0.3796(5) 0.0621(8) 0.087(4) Uiso 0.50 d PD 2
H17J H 0.9834(10) 0.3862(5) 0.0145(8) 0.131 Uiso 0.50 calc PR 2
H17K H 0.9901(10) 0.3756(5) 0.0973(8) 0.131 Uiso 0.50 calc PR 2
H17L H 0.8775(10) 0.4231(5) 0.0729(8) 0.131 Uiso 0.50 calc PR 2
C17E C 0.8179(11) 0.3152(7) 0.0111(7) 0.096(4) Uiso 0.50 d PD 2
H17M H 0.8567(11) 0.3224(7) -0.0372(7) 0.144 Uiso 0.50 calc PR 2
H17N H 0.7551(11) 0.3591(7) 0.0241(7) 0.144 Uiso 0.50 calc PR 2
H17O H 0.7903(11) 0.2700(7) 0.0130(7) 0.144 Uiso 0.50 calc PR 2
C17F C 1.0032(8) 0.2381(6) 0.0408(10) 0.116(6) Uiso 0.50 d PD 2
H17P H 1.0414(8) 0.2483(6) -0.0068(10) 0.174 Uiso 0.50 calc PR 2
H17Q H 0.9778(8) 0.1922(6) 0.0400(10) 0.174 Uiso 0.50 calc PR 2
H17R H 1.0546(8) 0.2312(6) 0.0745(10) 0.174 Uiso 0.50 calc PR 2
C1 C 0.5676(4) 0.4050(3) 0.2634(3) 0.0666(15) Uani 1 d . .
H1A H 0.5572(4) 0.4087(3) 0.3158(3) 0.100 Uiso 1 calc R .
H1B H 0.5740(4) 0.4546(3) 0.2426(3) 0.100 Uiso 1 calc R .
O2 O 0.4349(3) 0.3098(2) 0.3508(2) 0.0695(10) Uani 1 d . .
H2O H 0.5011(19) 0.3095(39) 0.3508(16) 0.104 Uiso 1 calc R .
C21 C 0.4059(4) 0.3392(3) 0.2871(3) 0.0573(13) Uani 1 d . .
C22 C 0.3131(4) 0.3223(3) 0.2664(3) 0.0563(13) Uani 1 d . .
C23 C 0.2802(5) 0.3534(4) 0.2039(3) 0.075(2) Uani 1 d . .
H23 H 0.2178(5) 0.3420(4) 0.1906(3) 0.112 Uiso 1 calc R .
C24 C 0.3351(5) 0.4015(4) 0.1586(4) 0.092(2) Uani 1 d . .
C25 C 0.4271(5) 0.4166(4) 0.1806(4) 0.083(2) Uani 1 d . .
H25 H 0.4659(5) 0.4484(4) 0.1513(4) 0.124 Uiso 1 calc R .
C26 C 0.4647(4) 0.3870(3) 0.2440(3) 0.0624(14) Uani 1 d . .
C27 C 0.2940(5) 0.4304(4) 0.0874(5) 0.145(4) Uani 1 d D .
C27A C 0.3666(9) 0.4804(6) 0.0461(7) 0.092(4) Uiso 0.50 d PD 1
H27A H 0.4442(9) 0.4509(6) 0.0352(7) 0.138 Uiso 0.50 calc PR 1
H27B H 0.3616(9) 0.5236(6) 0.0751(7) 0.138 Uiso 0.50 calc PR 1
H27C H 0.3401(9) 0.4983(6) 0.0017(7) 0.138 Uiso 0.50 calc PR 1
C27B C 0.1714(8) 0.4771(7) 0.1017(9) 0.103(4) Uiso 0.50 d PD 1
H27D H 0.1245(8) 0.4460(7) 0.1279(9) 0.155 Uiso 0.50 calc PR 1
H27E H 0.1472(8) 0.4937(7) 0.0564(9) 0.155 Uiso 0.50 calc PR 1
H27F H 0.1649(8) 0.5212(7) 0.1300(9) 0.155 Uiso 0.50 calc PR 1
C27C C 0.3032(13) 0.3626(9) 0.0408(9) 0.143(7) Uiso 0.50 d PD 1
H27G H 0.3807(13) 0.3329(9) 0.0308(9) 0.214 Uiso 0.50 calc PR 1
H27H H 0.2784(13) 0.3809(9) -0.0041(9) 0.214 Uiso 0.50 calc PR 1
H27I H 0.2561(13) 0.3311(9) 0.0660(9) 0.214 Uiso 0.50 calc PR 1
C27D C 0.3914(11) 0.4354(11) 0.0265(8) 0.134(6) Uiso 0.50 d PD 2
H27J H 0.4467(11) 0.4535(11) 0.0452(8) 0.202 Uiso 0.50 calc PR 2
H27K H 0.3632(11) 0.4705(11) -0.0103(8) 0.202 Uiso 0.50 calc PR 2
H27L H 0.4261(11) 0.3855(11) 0.0060(8) 0.202 Uiso 0.50 calc PR 2
C27E C 0.2323(20) 0.5112(10) 0.1127(23) 0.332(25) Uiso 0.50 d PD 2
H27M H 0.2833(20) 0.5339(10) 0.1312(23) 0.497 Uiso 0.50 calc PR 2
H27N H 0.1687(20) 0.5093(10) 0.1503(23) 0.497 Uiso 0.50 calc PR 2
H27O H 0.2060(20) 0.5416(10) 0.0726(23) 0.497 Uiso 0.50 calc PR 2
C27F C 0.2122(17) 0.3967(17) 0.0574(14) 0.225(13) Uiso 0.50 d PD 2
H27P H 0.1486(17) 0.3946(17) 0.0949(14) 0.338 Uiso 0.50 calc PR 2
H27Q H 0.2503(17) 0.3458(17) 0.0403(14) 0.338 Uiso 0.50 calc PR 2
H27R H 0.1860(17) 0.4284(17) 0.0179(14) 0.338 Uiso 0.50 calc PR 2
C2 C 0.2550(4) 0.2669(3) 0.3115(3) 0.0623(14) Uani 1 d . .
H2A H 0.1758(4) 0.2793(3) 0.3064(3) 0.093 Uiso 1 calc R .
H2B H 0.2580(4) 0.2716(3) 0.3622(3) 0.093 Uiso 1 calc R .
O3 O 0.4076(3) 0.1580(2) 0.3897(2) 0.0588(9) Uani 1 d . .
C31 C 0.3871(4) 0.1352(3) 0.3257(3) 0.0527(12) Uani 1 d . .
C32 C 0.4489(4) 0.0632(3) 0.2985(3) 0.0561(13) Uani 1 d . .
C33 C 0.4278(5) 0.0412(3) 0.2344(3) 0.0663(15) Uani 1 d . .
H33 H 0.4673(5) -0.0072(3) 0.2163(3) 0.099 Uiso 1 calc R .
C34 C 0.3507(5) 0.0878(4) 0.1958(3) 0.0666(15) Uani 1 d . .
C35 C 0.2961(5) 0.1596(3) 0.2236(3) 0.0619(14) Uani 1 d . .
H35 H 0.2454(5) 0.1926(3) 0.1979(3) 0.093 Uiso 1 calc R .
C36 C 0.3127(4) 0.1851(3) 0.2872(3) 0.0528(12) Uani 1 d . .
C37 C 0.3256(4) 0.0641(3) 0.1248(3) 0.088(2) Uani 1 d D .
C37A C 0.3837(11) -0.0198(5) 0.1055(10) 0.132(7) Uiso 0.50 d PD 1
H37A H 0.3648(11) -0.0314(5) 0.0609(10) 0.198 Uiso 0.50 calc PR 1
H37B H 0.3583(11) -0.0527(5) 0.1436(10) 0.198 Uiso 0.50 calc PR 1
H37C H 0.4645(11) -0.0279(5) 0.0999(10) 0.198 Uiso 0.50 calc PR 1
C37B C 0.3609(11) 0.1145(7) 0.0608(6) 0.092(4) Uiso 0.50 d PD 1
H37D H 0.3440(11) 0.0980(7) 0.0174(6) 0.138 Uiso 0.50 calc PR 1
H37E H 0.4410(11) 0.1101(7) 0.0547(6) 0.138 Uiso 0.50 calc PR 1
H37F H 0.3199(11) 0.1671(7) 0.0700(6) 0.138 Uiso 0.50 calc PR 1
C37C C 0.1973(6) 0.0747(8) 0.1347(8) 0.088(4) Uiso 0.50 d PD 1
H37G H 0.1786(6) 0.0602(8) 0.0911(8) 0.132 Uiso 0.50 calc PR 1
H37H H 0.1593(6) 0.1276(8) 0.1448(8) 0.132 Uiso 0.50 calc PR 1
H37I H 0.1735(6) 0.0430(8) 0.1744(8) 0.132 Uiso 0.50 calc PR 1
C37D C 0.4231(11) -0.0023(6) 0.0914(9) 0.115(5) Uiso 0.50 d PD 2
H37J H 0.4074(11) -0.0172(6) 0.0470(9) 0.172 Uiso 0.50 calc PR 2
H37K H 0.4307(11) -0.0452(6) 0.1248(9) 0.172 Uiso 0.50 calc PR 2
H37L H 0.4925(11) 0.0138(6) 0.0816(9) 0.172 Uiso 0.50 calc PR 2
C37E C 0.3152(13) 0.1322(8) 0.0716(9) 0.121(6) Uiso 0.50 d PD 2
H37M H 0.2994(13) 0.1174(8) 0.0271(9) 0.181 Uiso 0.50 calc PR 2
H37N H 0.3851(13) 0.1476(8) 0.0619(9) 0.181 Uiso 0.50 calc PR 2
H37O H 0.2545(13) 0.1743(8) 0.0924(9) 0.181 Uiso 0.50 calc PR 2
C37F C 0.2152(8) 0.0385(9) 0.1380(12) 0.135(7) Uiso 0.50 d PD 2
H37P H 0.2013(8) 0.0242(9) 0.0928(12) 0.202 Uiso 0.50 calc PR 2
H37Q H 0.1534(8) 0.0801(9) 0.1586(12) 0.202 Uiso 0.50 calc PR 2
H37R H 0.2214(8) -0.0047(9) 0.1709(12) 0.202 Uiso 0.50 calc PR 2
C3 C 0.5409(4) 0.0124(3) 0.3347(3) 0.0661(14) Uani 1 d . .
H3A H 0.5377(4) -0.0407(3) 0.3330(3) 0.099 Uiso 1 calc R .
H3B H 0.5278(4) 0.0264(3) 0.3853(3) 0.099 Uiso 1 calc R .
O4 O 0.6432(3) 0.1301(2) 0.3679(2) 0.0665(10) Uani 1 d . .
H4O H 0.5772(16) 0.1269(28) 0.3788(27) 0.100 Uiso 1 calc R .
C41 C 0.7007(4) 0.0785(3) 0.3147(3) 0.0524(12) Uani 1 d . .
C42 C 0.8057(4) 0.0867(3) 0.2793(3) 0.0511(12) Uani 1 d . .
C43 C 0.8669(5) 0.0338(3) 0.2269(3) 0.0614(14) Uani 1 d . .
H43 H 0.9373(5) 0.0391(3) 0.2028(3) 0.092 Uiso 1 calc R .
C44 C 0.8284(5) -0.0267(3) 0.2087(3) 0.0664(14) Uani 1 d . .
C45 C 0.7235(5) -0.0317(3) 0.2457(3) 0.0660(15) Uani 1 d . .
H45 H 0.6954(5) -0.0718(3) 0.2346(3) 0.099 Uiso 1 calc R .
C46 C 0.6576(4) 0.0195(3) 0.2983(3) 0.0556(13) Uani 1 d . .
C47 C 0.8962(5) -0.0863(3) 0.1527(3) 0.087(2) Uani 1 d D .
C47A C 0.8209(10) -0.0900(8) 0.0975(6) 0.101(4) Uiso 0.50 d PD 1
H47A H 0.8620(10) -0.1276(8) 0.0615(6) 0.152 Uiso 0.50 calc PR 1
H47B H 0.8001(10) -0.0406(8) 0.0744(6) 0.152 Uiso 0.50 calc PR 1
H47C H 0.7536(10) -0.1039(8) 0.1220(6) 0.152 Uiso 0.50 calc PR 1
C47B C 0.9262(10) -0.1651(6) 0.1904(7) 0.098(4) Uiso 0.50 d PD 1
H47D H 0.9692(10) -0.2030(6) 0.1551(7) 0.146 Uiso 0.50 calc PR 1
H47E H 0.8576(10) -0.1787(6) 0.2130(7) 0.146 Uiso 0.50 calc PR 1
H47F H 0.9705(10) -0.1628(6) 0.2266(7) 0.146 Uiso 0.50 calc PR 1
C47C C 1.0063(8) -0.0684(8) 0.1120(7) 0.101(4) Uiso 0.50 d PD 1
H47G H 1.0454(8) -0.1082(8) 0.0778(7) 0.151 Uiso 0.50 calc PR 1
H47H H 1.0539(8) -0.0656(8) 0.1460(7) 0.151 Uiso 0.50 calc PR 1
H47I H 0.9883(8) -0.0200(8) 0.0867(7) 0.151 Uiso 0.50 calc PR 1
C47D C 0.9498(13) -0.0466(10) 0.0857(7) 0.150(7) Uiso 0.50 d PD 2
H47J H 0.9928(13) -0.0845(10) 0.0505(7) 0.225 Uiso 0.50 calc PR 2
H47K H 0.9991(13) -0.0191(10) 0.0996(7) 0.225 Uiso 0.50 calc PR 2
H47L H 0.8910(13) -0.0113(10) 0.0650(7) 0.225 Uiso 0.50 calc PR 2
C47E C 0.8359(19) -0.1399(10) 0.1248(11) 0.176(9) Uiso 0.50 d PD 2
H47M H 0.8890(19) -0.1741(10) 0.0897(11) 0.264 Uiso 0.50 calc PR 2
H47N H 0.7746(19) -0.1098(10) 0.1026(11) 0.264 Uiso 0.50 calc PR 2
H47O H 0.8063(19) -0.1692(10) 0.1647(11) 0.264 Uiso 0.50 calc PR 2
C47F C 0.9948(13) -0.1380(11) 0.1853(13) 0.197(11) Uiso 0.50 d PD 2
H47P H 1.0390(13) -0.1764(11) 0.1508(13) 0.296 Uiso 0.50 calc PR 2
H47Q H 0.9650(13) -0.1625(11) 0.2287(13) 0.296 Uiso 0.50 calc PR 2
H47R H 1.0419(13) -0.1074(11) 0.1967(13) 0.296 Uiso 0.50 calc PR 2
C4 C 0.8513(4) 0.1522(3) 0.2977(3) 0.0545(12) Uani 1 d . .
H4A H 0.8269(4) 0.1628(3) 0.3492(3) 0.082 Uiso 1 calc R .
H4B H 0.9337(4) 0.1366(3) 0.2879(3) 0.082 Uiso 1 calc R .
N51 N 0.2168(4) 0.4786(3) 0.5631(3) 0.0784(14) Uani 1 d . .
C52 C 0.2560(5) 0.5089(4) 0.4985(4) 0.073(2) Uani 1 d . .
C53 C 0.3644(5) 0.4839(3) 0.4612(3) 0.071(2) Uani 1 d . .
H53 H 0.3882(5) 0.5074(3) 0.4176(3) 0.107 Uiso 1 calc R .
C54 C 0.4378(5) 0.4230(3) 0.4896(3) 0.0653(14) Uani 1 d . .
C55 C 0.3996(5) 0.3899(3) 0.5541(3) 0.0681(15) Uani 1 d . .
H55 H 0.4470(5) 0.3484(3) 0.5741(3) 0.102 Uiso 1 calc R .
C56 C 0.2893(5) 0.4198(4) 0.5883(3) 0.070(2) Uani 1 d . .
C57 C 0.6164(5) 0.3289(3) 0.4694(3) 0.0671(15) Uani 1 d . .
H57A H 0.5752(5) 0.2895(3) 0.4806(3) 0.101 Uiso 1 calc R .
H57B H 0.6466(5) 0.3362(3) 0.5118(3) 0.101 Uiso 1 calc R .
O57 O 0.5426(3) 0.3996(2) 0.4495(2) 0.0696(10) Uani 1 d . .
C58 C 0.7098(5) 0.3062(3) 0.4063(3) 0.0647(14) Uani 1 d . .
H58A H 0.7408(5) 0.3494(3) 0.3889(3) 0.097 Uiso 1 calc R .
H58B H 0.7702(5) 0.2647(3) 0.4199(3) 0.097 Uiso 1 calc R .
C59 C 0.1720(6) 0.5755(4) 0.4737(4) 0.088(2) Uani 1 d . .
O59 O 0.1461(5) 0.6345(3) 0.5085(4) 0.139(2) Uani 1 d . .
N59 N 0.1219(6) 0.5682(4) 0.4214(4) 0.116(2) Uani 1 d . .
C60 C 0.0309(9) 0.6345(6) 0.4012(7) 0.147(4) Uani 1 d . .
H60A H -0.0081(9) 0.6645(6) 0.4440(7) 0.221 Uiso 1 calc R .
H60B H -0.0243(9) 0.6153(6) 0.3825(7) 0.221 Uiso 1 calc R .
C61 C 0.0806(15) 0.6840(9) 0.3456(11) 0.253(9) Uani 1 d . .
H61A H 0.0213(15) 0.7261(9) 0.3332(11) 0.380 Uiso 1 calc R .
H61B H 0.1184(15) 0.6544(9) 0.3031(11) 0.380 Uiso 1 calc R .
H61C H 0.1343(15) 0.7036(9) 0.3645(11) 0.380 Uiso 1 calc R .
C62 C 0.1492(21) 0.5028(9) 0.3655(18) 0.331(20) Uani 1 d . .
H62A H 0.1076(21) 0.5180(9) 0.3258(18) 0.496 Uiso 1 calc R .
H62B H 0.2299(21) 0.4862(9) 0.3462(18) 0.496 Uiso 1 calc R .
C63 C 0.1170(18) 0.4550(13) 0.4026(10) 0.330(18) Uani 1 d . .
H63A H 0.1289(18) 0.4099(13) 0.3744(10) 0.495 Uiso 1 calc R .
H63B H 0.0375(18) 0.4737(13) 0.4217(10) 0.495 Uiso 1 calc R .
H63C H 0.1584(18) 0.4423(13) 0.4419(10) 0.495 Uiso 1 calc R .
C64 C 0.2436(5) 0.3813(5) 0.6563(4) 0.083(2) Uani 1 d . .
O64 O 0.2503(4) 0.3133(3) 0.6546(3) 0.110(2) Uani 1 d . .
N64 N 0.1918(5) 0.4254(4) 0.7146(3) 0.092(2) Uani 1 d . .
C65 C 0.2000(7) 0.5035(5) 0.7237(4) 0.099(2) Uani 1 d . .
H65A H 0.2579(7) 0.5149(5) 0.6852(4) 0.149 Uiso 1 calc R .
H65B H 0.2241(7) 0.5061(5) 0.7695(4) 0.149 Uiso 1 calc R .
C66 C 0.0899(8) 0.5641(5) 0.7225(5) 0.118(3) Uani 1 d . .
H66A H 0.1011(8) 0.6138(5) 0.7288(5) 0.177 Uiso 1 calc R .
H66B H 0.0324(8) 0.5540(5) 0.7611(5) 0.177 Uiso 1 calc R .
H66C H 0.0664(8) 0.5630(5) 0.6768(5) 0.177 Uiso 1 calc R .
C67 C 0.1333(9) 0.3893(6) 0.7783(5) 0.129(3) Uani 1 d . .
H67A H 0.0678(9) 0.4274(6) 0.8022(5) 0.194 Uiso 1 calc R .
H67B H 0.1062(9) 0.3486(6) 0.7619(5) 0.194 Uiso 1 calc R .
C68 C 0.2065(12) 0.3579(9) 0.8296(7) 0.197(6) Uani 1 d . .
H68A H 0.1657(12) 0.3346(9) 0.8695(7) 0.295 Uiso 1 calc R .
H68B H 0.2315(12) 0.3983(9) 0.8472(7) 0.295 Uiso 1 calc R .
H68C H 0.2712(12) 0.3198(9) 0.8063(7) 0.295 Uiso 1 calc R .
N71 N 0.6789(8) 0.1639(4) 0.6531(5) 0.061(2) Uiso 0.50 d PD 1
C72 C 0.5700(9) 0.1806(4) 0.6708(5) 0.055(2) Uiso 0.50 d PD 1
C73 C 0.4961(9) 0.1741(4) 0.6263(5) 0.052(2) Uiso 0.50 d PD 1
H73 H 0.4176(9) 0.1871(4) 0.6409(5) 0.077 Uiso 0.50 calc PR 1
C74 C 0.5484(4) 0.1472(3) 0.5595(3) 0.0563(13) Uiso 0.50 d PD 1
C75 C 0.6631(14) 0.1294(6) 0.5375(8) 0.0540(15) Uiso 0.50 d PD 1
H75 H 0.6946(14) 0.1117(6) 0.4907(8) 0.081 Uiso 0.50 calc PR 1
C76 C 0.7317(4) 0.1373(3) 0.5831(3) 0.0601(13) Uiso 0.50 d PD 1
C79 C 0.5201(11) 0.2087(6) 0.7455(7) 0.081(2) Uiso 0.50 d PD 1
O79 O 0.4530(10) 0.1750(7) 0.7807(6) 0.118(2) Uiso 0.50 d P 1
N79 N 0.5420(10) 0.2597(7) 0.7796(7) 0.075(2) Uiso 0.50 d P 1
C80 C 0.6292(16) 0.3051(10) 0.7379(10) 0.114(4) Uiso 0.50 d P 1
H80A H 0.6924(16) 0.3000(10) 0.7630(10) 0.170 Uiso 0.50 calc PR 1
H80B H 0.6582(16) 0.2869(10) 0.6887(10) 0.170 Uiso 0.50 calc PR 1
C81 C 0.5634(31) 0.3818(21) 0.7384(21) 0.242(10) Uiso 0.50 d P 1
H81A H 0.6097(31) 0.4142(21) 0.7140(21) 0.364 Uiso 0.50 calc PR 1
H81B H 0.5348(31) 0.3983(21) 0.7876(21) 0.364 Uiso 0.50 calc PR 1
H81C H 0.5010(31) 0.3853(21) 0.7138(21) 0.364 Uiso 0.50 calc PR 1
C82 C 0.5150(20) 0.2719(14) 0.8575(12) 0.148(5) Uiso 0.50 d P 1
H82A H 0.4595(20) 0.2439(14) 0.8787(12) 0.221 Uiso 0.50 calc PR 1
H82B H 0.4800(20) 0.3262(14) 0.8662(12) 0.221 Uiso 0.50 calc PR 1
C83 C 0.6150(31) 0.2478(21) 0.8960(20) 0.244(10) Uiso 0.50 d P 1
H83A H 0.5899(31) 0.2584(21) 0.9468(20) 0.366 Uiso 0.50 calc PR 1
H83B H 0.6701(31) 0.2758(21) 0.8761(20) 0.366 Uiso 0.50 calc PR 1
H83C H 0.6487(31) 0.1937(21) 0.8896(20) 0.366 Uiso 0.50 calc PR 1
N71' N 0.7031(8) 0.1879(4) 0.6345(4) 0.061(2) Uiso 0.50 d PD 2
C72' C 0.5919(8) 0.2196(5) 0.6498(4) 0.055(2) Uiso 0.50 d PD 2
C73' C 0.5117(9) 0.2023(5) 0.6157(5) 0.052(2) Uiso 0.50 d PD 2
H73' H 0.4350(9) 0.2264(5) 0.6294(5) 0.077 Uiso 0.50 calc PR 2
C74' C 0.5484(4) 0.1472(3) 0.5595(3) 0.0563(13) Uiso 0.50 d PD 2
C75' C 0.6650(14) 0.1130(7) 0.5421(8) 0.0540(15) Uiso 0.50 d PD 2
H75' H 0.6957(14) 0.0768(7) 0.5058(8) 0.081 Uiso 0.50 calc PR 2
C76' C 0.7317(4) 0.1373(3) 0.5831(3) 0.0601(13) Uiso 0.50 d PD 2
C79' C 0.5543(11) 0.2805(7) 0.7096(7) 0.081(2) Uiso 0.50 d PD 2
O79' O 0.5410(10) 0.3513(7) 0.6795(7) 0.118(2) Uiso 0.50 d P 2
N79' N 0.5756(10) 0.2737(7) 0.7694(7) 0.075(2) Uiso 0.50 d P 2
C80' C 0.5300(15) 0.3305(11) 0.8276(10) 0.114(4) Uiso 0.50 d P 2
H80C H 0.4692(15) 0.3718(11) 0.8141(10) 0.170 Uiso 0.50 calc PR 2
H80D H 0.5011(15) 0.3067(11) 0.8723(10) 0.170 Uiso 0.50 calc PR 2
C81' C 0.6196(31) 0.3575(21) 0.8352(20) 0.242(10) Uiso 0.50 d P 2
H81D H 0.5958(31) 0.3956(21) 0.8723(20) 0.364 Uiso 0.50 calc PR 2
H81E H 0.6477(31) 0.3800(21) 0.7901(20) 0.364 Uiso 0.50 calc PR 2
H81F H 0.6787(31) 0.3158(21) 0.8486(20) 0.364 Uiso 0.50 calc PR 2
C82' C 0.5923(19) 0.2027(14) 0.7987(13) 0.148(5) Uiso 0.50 d P 2
H82C H 0.5865(19) 0.1653(14) 0.7655(13) 0.221 Uiso 0.50 calc PR 2
H82D H 0.5404(19) 0.2008(14) 0.8441(13) 0.221 Uiso 0.50 calc PR 2
C83' C 0.7340(30) 0.1903(21) 0.8119(20) 0.244(10) Uiso 0.50 d P 2
H83D H 0.7598(30) 0.1408(21) 0.8337(20) 0.366 Uiso 0.50 calc PR 2
H83E H 0.7366(30) 0.2297(21) 0.8433(20) 0.366 Uiso 0.50 calc PR 2
H83F H 0.7822(30) 0.1937(21) 0.7660(20) 0.366 Uiso 0.50 calc PR 2
O77 O 0.4866(3) 0.1278(2) 0.5147(2) 0.0691(10) Uani 1 d . .
C77 C 0.3709(4) 0.1695(4) 0.5166(3) 0.0670(15) Uani 1 d . .
H77A H 0.3646(4) 0.2243(4) 0.5117(3) 0.101 Uiso 1 calc R .
H77B H 0.3240(4) 0.1597(4) 0.5620(3) 0.101 Uiso 1 calc R .
C78 C 0.3353(5) 0.1412(3) 0.4542(3) 0.0631(14) Uani 1 d . .
H78A H 0.3428(5) 0.0862(3) 0.4590(3) 0.095 Uiso 1 calc R .
H78B H 0.2566(5) 0.1667(3) 0.4523(3) 0.095 Uiso 1 calc R .
C84 C 0.8578(5) 0.1161(3) 0.5573(3) 0.0660(14) Uani 1 d . .
O84 O 0.8944(4) 0.1419(3) 0.4986(2) 0.0889(13) Uani 1 d . .
N84 N 0.9242(4) 0.0696(3) 0.5975(2) 0.0663(12) Uani 1 d . .
C85 C 1.0476(5) 0.0458(4) 0.5707(4) 0.084(2) Uani 1 d . .
H85A H 1.0621(5) 0.0489(4) 0.5181(4) 0.125 Uiso 1 calc R .
H85B H 1.0767(5) -0.0073(4) 0.5849(4) 0.125 Uiso 1 calc R .
C86 C 1.1080(6) 0.0944(5) 0.5995(4) 0.108(2) Uani 1 d . .
H86A H 1.1879(6) 0.0775(5) 0.5808(4) 0.162 Uiso 1 calc R .
H86B H 1.0953(6) 0.0906(5) 0.6515(4) 0.162 Uiso 1 calc R .
H86C H 1.0801(6) 0.1469(5) 0.5850(4) 0.162 Uiso 1 calc R .
C87 C 0.8815(5) 0.0292(4) 0.6629(3) 0.074(2) Uani 1 d . .
H87A H 0.8113(5) 0.0619(4) 0.6882(3) 0.111 Uiso 1 calc R .
H87B H 0.9364(5) 0.0189(4) 0.6952(3) 0.111 Uiso 1 calc R .
C88 C 0.8607(6) -0.0445(4) 0.6448(4) 0.089(2) Uani 1 d . .
H88A H 0.8332(6) -0.0694(4) 0.6886(4) 0.133 Uiso 1 calc R .
H88B H 0.9303(6) -0.0773(4) 0.6203(4) 0.133 Uiso 1 calc R .
H88C H 0.8051(6) -0.0343(4) 0.6137(4) 0.133 Uiso 1 calc R .
O1W O 0.0446(8) 0.2350(5) 0.4466(6) 0.116(3) Uiso 0.67 d P .
O2W O 0.0199(15) 0.2394(10) 0.4113(10) 0.107(5) Uiso 0.33 d P .
C1CL C 0.6645(15) 0.1397(10) 0.1216(9) 0.085(6) Uiso 0.50 d P 1
H01A H 0.7286(15) 0.1486(10) 0.1393(9) 0.127 Uiso 0.50 calc PR 1
H01B H 0.6380(15) 0.1002(10) 0.1521(9) 0.127 Uiso 0.50 calc PR 1
Cl1 Cl 0.5536(4) 0.2262(3) 0.1281(3) 0.1106(14) Uiso 0.50 d P 1
Cl2 Cl 0.7039(6) 0.1109(4) 0.0417(4) 0.142(2) Uiso 0.50 d P 1
O1A O 0.5650(19) 0.2424(13) 0.0282(11) 0.108(5) Uiso 0.25 d P 2
H1A1 H 0.6202(201) 0.2593(199) 0.0119(29) 0.162 Uiso 0.25 calc PR 2
C1A C 0.5394(15) 0.2515(11) 0.0981(10) 0.038(3) Uiso 0.25 d P 2
H1A2 H 0.4570(15) 0.2666(11) 0.1077(10) 0.057 Uiso 0.25 calc PR 2
H1A3 H 0.5627(15) 0.2974(11) 0.1054(10) 0.057 Uiso 0.25 calc PR 2
C2A C 0.5672(13) 0.2036(9) 0.1593(9) 0.029(3) Uiso 0.25 d P 2
H2A1 H 0.5304(13) 0.2309(9) 0.2033(9) 0.043 Uiso 0.25 calc PR 2
H2A2 H 0.6480(13) 0.1901(9) 0.1571(9) 0.043 Uiso 0.25 calc PR 2
H2A3 H 0.5419(13) 0.1577(9) 0.1586(9) 0.043 Uiso 0.25 calc PR 2
O1B O 0.7401(24) 0.1163(16) 0.0529(13) 0.108(5) Uiso 0.25 d P 3
H1B1 H 0.7957(129) 0.1244(221) 0.0655(24) 0.162 Uiso 0.25 calc PR 3
C1B C 0.6622(17) 0.1140(12) 0.1098(11) 0.038(3) Uiso 0.25 d P 3
H1B2 H 0.6018(17) 0.1005(12) 0.0916(11) 0.057 Uiso 0.25 calc PR 3
H1B3 H 0.6952(17) 0.0699(12) 0.1381(11) 0.057 Uiso 0.25 calc PR 3
C2B C 0.6056(16) 0.1733(10) 0.1620(10) 0.029(3) Uiso 0.25 d P 3
H2B1 H 0.5522(16) 0.1549(10) 0.1980(10) 0.043 Uiso 0.25 calc PR 3
H2B2 H 0.6607(16) 0.1868(10) 0.1849(10) 0.043 Uiso 0.25 calc PR 3
H2B3 H 0.5661(16) 0.2178(10) 0.1378(10) 0.043 Uiso 0.25 calc PR 3

loop_
_atom_type_symbol
_atom_type_description
_atom_type_scat_dispersion_real
_atom_type_scat_dispersion_imag
_atom_type_scat_source
C C 0.0033 0.0016 'International Tables Vol C Tables 4.2.6.8 and 6.1.1.4'
H H 0.0000 0.0000 'International Tables Vol C Tables 4.2.6.8 and 6.1.1.4'
N N 0.0061 0.0033 'International Tables Vol C Tables 4.2.6.8 and 6.1.1.4'
O O 0.0106 0.0060 'International Tables Vol C Tables 4.2.6.8 and 6.1.1.4'
Cl Cl 0.1484 0.1585 'International Tables Vol C Tables 4.2.6.8 and 6.1.1.4'

loop_
_geom_angle_atom_site_label_1
_geom_angle_atom_site_label_2
_geom_angle_atom_site_label_3
_geom_angle
_geom_angle_site_symmetry_1
_geom_angle_site_symmetry_3
_geom_angle_publ_flag
C11 O1 C58 116.5(4) . . ?
C16 C11 O1 121.4(4) . . ?
C16 C11 C12 121.1(5) . . ?
O1 C11 C12 117.5(4) . . ?
C13 C12 C11 118.1(5) . . ?
C13 C12 C1 120.7(5) . . ?
C11 C12 C1 121.2(5) . . ?
C14 C13 C12 123.2(5) . . ?
C13 C14 C15 116.5(5) . . ?
C13 C14 C17 120.7(5) . . ?
C15 C14 C17 122.8(5) . . ?
C14 C15 C16 122.7(5) . . ?
C11 C16 C15 118.0(5) . . ?
C11 C16 C4 123.1(4) . . ?
C15 C16 C4 118.8(4) . . ?
C14 C17 C17F 113.5(8) . . ?
C14 C17 C17D 110.3(7) . . ?
C17F C17 C17D 108.8(5) . . ?
C14 C17 C17B 112.7(8) . . ?
C14 C17 C17A 109.7(7) . . ?
C17B C17 C17A 107.8(5) . . ?
C14 C17 C17C 110.8(7) . . ?
C17B C17 C17C 107.8(5) . . ?
C17A C17 C17C 107.8(5) . . ?
C14 C17 C17E 106.5(7) . . ?
C17F C17 C17E 108.8(5) . . ?
C17D C17 C17E 108.8(5) . . ?
C26 C1 C12 112.9(4) . . ?
O2 C21 C22 117.9(4) . . ?
O2 C21 C26 121.4(5) . . ?
C22 C21 C26 120.6(5) . . ?
C23 C22 C21 118.9(5) . . ?
C23 C22 C2 121.3(5) . . ?
C21 C22 C2 119.8(5) . . ?
C22 C23 C24 123.4(6) . . ?
C25 C24 C23 116.1(6) . . ?
C25 C24 C27 124.9(6) . . ?
C23 C24 C27 118.9(6) . . ?
C24 C25 C26 123.4(5) . . ?
C25 C26 C21 117.6(5) . . ?
C25 C26 C1 120.1(5) . . ?
C21 C26 C1 122.2(5) . . ?
C27F C27 C27D 108.3(9) . . ?
C27B C27 C27A 108.7(5) . . ?
C27F C27 C27E 108.3(9) . . ?
C27D C27 C27E 108.3(9) . . ?
C27B C27 C27C 108.7(5) . . ?
C27A C27 C27C 108.7(5) . . ?
C27F C27 C24 122.2(13) . . ?
C27D C27 C24 112.1(8) . . ?
C27B C27 C24 111.0(8) . . ?
C27A C27 C24 110.1(8) . . ?
C27E C27 C24 96.5(19) . . ?
C27C C27 C24 109.6(10) . . ?
C22 C2 C36 110.2(4) . . ?
C31 O3 C78 115.4(4) . . ?
C36 C31 O3 120.4(5) . . ?
C36 C31 C32 121.1(5) . . ?
O3 C31 C32 118.4(4) . . ?
C31 C32 C33 117.8(5) . . ?
C31 C32 C3 121.9(5) . . ?
C33 C32 C3 120.3(5) . . ?
C34 C33 C32 123.0(5) . . ?
C33 C34 C35 116.5(5) . . ?
C33 C34 C37 123.7(5) . . ?
C35 C34 C37 119.8(5) . . ?
C34 C35 C36 123.5(5) . . ?
C35 C36 C31 117.9(5) . . ?
C35 C36 C2 120.1(5) . . ?
C31 C36 C2 121.9(5) . . ?
C34 C37 C37A 113.1(9) . . ?
C34 C37 C37B 111.8(7) . . ?
C37A C37 C37B 108.2(5) . . ?
C34 C37 C37D 109.4(8) . . ?
C34 C37 C37E 109.4(9) . . ?
C37D C37 C37E 109.0(5) . . ?
C34 C37 C37F 111.1(9) . . ?
C37D C37 C37F 109.0(5) . . ?
C37E C37 C37F 109.0(5) . . ?
C34 C37 C37C 107.3(7) . . ?
C37A C37 C37C 108.1(5) . . ?
C37B C37 C37C 108.1(5) . . ?
C32 C3 C46 111.7(4) . . ?
O4 C41 C46 121.6(4) . . ?
O4 C41 C42 117.0(4) . . ?
C46 C41 C42 121.4(5) . . ?
C43 C42 C41 118.0(5) . . ?
C43 C42 C4 121.4(5) . . ?
C41 C42 C4 120.6(4) . . ?
C44 C43 C42 123.1(5) . . ?
C43 C44 C45 116.2(5) . . ?
C43 C44 C47 123.5(5) . . ?
C45 C44 C47 120.3(5) . . ?
C44 C45 C46 123.7(5) . . ?
C41 C46 C45 117.7(5) . . ?
C41 C46 C3 121.4(5) . . ?
C45 C46 C3 120.9(5) . . ?
C44 C47 C47C 113.5(7) . . ?
C44 C47 C47B 109.1(7) . . ?
C47C C47 C47B 108.7(4) . . ?
C44 C47 C47E 118.8(11) . . ?
C44 C47 C47A 107.9(7) . . ?
C47C C47 C47A 108.7(4) . . ?
C47B C47 C47A 108.7(4) . . ?
C44 C47 C47D 109.8(9) . . ?
C47E C47 C47D 106.6(7) . . ?
C44 C47 C47F 107.8(11) . . ?
C47E C47 C47F 106.6(7) . . ?
C47D C47 C47F 106.6(7) . . ?
C16 C4 C42 112.4(4) . . ?
C56 N51 C52 116.0(5) . . ?
N51 C52 C53 123.7(6) . . ?
N51 C52 C59 113.7(6) . . ?
C53 C52 C59 122.5(6) . . ?
C52 C53 C54 118.5(6) . . ?
O57 C54 C55 125.0(5) . . ?
O57 C54 C53 115.9(5) . . ?
C55 C54 C53 119.1(5) . . ?
C54 C55 C56 118.2(6) . . ?
N51 C56 C55 124.5(6) . . ?
N51 C56 C64 116.4(5) . . ?
C55 C56 C64 119.0(6) . . ?
O57 C57 C58 106.8(4) . . ?
C54 O57 C57 118.5(4) . . ?
O1 C58 C57 106.6(4) . . ?
O59 C59 N59 121.9(7) . . ?
O59 C59 C52 117.5(6) . . ?
N59 C59 C52 120.3(6) . . ?
C59 N59 C60 119.3(7) . . ?
C59 N59 C62 130.4(10) . . ?
C60 N59 C62 109.9(10) . . ?
N59 C60 C61 110.4(10) . . ?
C63 C62 N59 100.3(24) . . ?
O64 C64 N64 123.6(7) . . ?
O64 C64 C56 118.2(6) . . ?
N64 C64 C56 118.0(7) . . ?
C64 N64 C65 125.0(6) . . ?
C64 N64 C67 117.9(7) . . ?
C65 N64 C67 116.6(6) . . ?
N64 C65 C66 113.8(6) . . ?
C68 C67 N64 112.2(9) . . ?
C72 N71 C76 120.0(8) . . ?
N71 C72 C73 125.5(10) . . ?
N71 C72 C79 117.0(10) . . ?
C73 C72 C79 117.6(10) . . ?
C74 C73 C72 113.9(9) . . ?
C73 C74 O77 119.2(6) . . ?
C73 C74 C75 123.2(9) . . ?
O77 C74 C75 117.0(8) . . ?
C76 C75 C74 120.6(13) . . ?
C75 C76 N71 116.9(9) . . ?
C75 C76 C84 119.0(8) . . ?
N71 C76 C84 124.1(6) . . ?
O79 C79 N79 115.2(13) . . ?
O79 C79 C72 115.7(10) . . ?
N79 C79 C72 128.9(11) . . ?
C79 N79 C82 127.2(14) . . ?
C79 N79 C80 118.1(12) . . ?
C82 N79 C80 113.5(14) . . ?
C81 C80 N79 103.4(19) . . ?
N79 C82 C83 114.9(21) . . ?
C76' N71' C72' 113.4(8) . . ?
N71' C72' C73' 124.9(10) . . ?
N71' C72' C79' 115.2(9) . . ?
C73' C72' C79' 119.9(10) . . ?
C72' C73' C74' 119.1(9) . . ?
O77 C74' C75' 114.0(8) . . ?
O77 C74' C73' 128.5(6) . . ?
C75' C74' C73' 117.2(9) . . ?
C74' C75' C76' 115.2(12) . . ?
N71' C76' C75' 130.2(9) . . ?
N71' C76' C84 110.8(6) . . ?
C75' C76' C84 117.7(8) . . ?
N79' C79' O79' 116.3(13) . . ?
N79' C79' C72' 127.5(11) . . ?
O79' C79' C72' 109.9(9) . . ?
C79' N79' C82' 116.3(15) . . ?
C79' N79' C80' 126.2(13) . . ?
C82' N79' C80' 109.3(15) . . ?
C81' C80' N79' 104.7(20) . . ?
N79' C82' C83' 98.5(18) . . ?
C74' O77 C77 120.1(4) . . ?
C74 O77 C77 120.1(4) . . ?
O77 C77 C78 105.6(4) . . ?
O3 C78 C77 107.2(4) . . ?
O84 C84 N84 122.8(5) . . ?
O84 C84 C76' 117.9(5) . . ?
N84 C84 C76' 119.3(5) . . ?
O84 C84 C76 117.9(5) . . ?
N84 C84 C76 119.3(5) . . ?
C84 N84 C85 119.5(5) . . ?
C84 N84 C87 123.7(5) . . ?
C85 N84 C87 116.0(5) . . ?
N84 C85 C86 111.8(6) . . ?
N84 C87 C88 111.6(5) . . ?
Cl2 C1CL Cl1 111.5(11) . . ?
O1A C1A C2A 134.3(18) . . ?
C2B C1B O1B 128.4(24) . . ?

loop_
_geom_bond_atom_site_label_1
_geom_bond_atom_site_label_2
_geom_bond_distance
_geom_bond_site_symmetry_2
_geom_bond_publ_flag
O1 C11 1.379(6) . ?
O1 C58 1.430(6) . ?
C11 C16 1.370(7) . ?
C11 C12 1.394(7) . ?
C12 C13 1.379(7) . ?
C12 C1 1.519(7) . ?
C13 C14 1.372(7) . ?
C14 C15 1.388(7) . ?
C14 C17 1.522(8) . ?
C15 C16 1.393(7) . ?
C16 C4 1.517(7) . ?
C17 C17F 1.536(5) . ?
C17 C17D 1.536(5) . ?
C17 C17B 1.536(5) . ?
C17 C17A 1.536(5) . ?
C17 C17C 1.537(5) . ?
C17 C17E 1.536(5) . ?
C1 C26 1.507(8) . ?
O2 C21 1.351(6) . ?
C21 C22 1.391(7) . ?
C21 C26 1.394(7) . ?
C22 C23 1.356(7) . ?
C22 C2 1.506(7) . ?
C23 C24 1.391(8) . ?
C24 C25 1.379(9) . ?
C24 C27 1.531(10) . ?
C25 C26 1.386(8) . ?
C27 C27F 1.515(7) . ?
C27 C27D 1.515(7) . ?
C27 C27B 1.515(7) . ?
C27 C27A 1.515(7) . ?
C27 C27E 1.515(7) . ?
C27 C27C 1.515(7) . ?
C2 C36 1.517(7) . ?
O3 C31 1.381(6) . ?
O3 C78 1.430(6) . ?
C31 C36 1.386(7) . ?
C31 C32 1.394(7) . ?
C32 C33 1.381(7) . ?
C32 C3 1.507(7) . ?
C33 C34 1.382(8) . ?
C34 C35 1.378(8) . ?
C34 C37 1.533(8) . ?
C35 C36 1.374(7) . ?
C37 C37A 1.527(6) . ?
C37 C37B 1.528(6) . ?
C37 C37D 1.528(6) . ?
C37 C37E 1.528(6) . ?
C37 C37F 1.528(6) . ?
C37 C37C 1.528(6) . ?
C3 C46 1.513(7) . ?
O4 C41 1.367(6) . ?
C41 C46 1.382(7) . ?
C41 C42 1.385(7) . ?
C42 C43 1.380(7) . ?
C42 C4 1.519(7) . ?
C43 C44 1.383(8) . ?
C44 C45 1.376(8) . ?
C44 C47 1.516(8) . ?
C45 C46 1.380(7) . ?
C47 C47C 1.534(7) . ?
C47 C47B 1.534(7) . ?
C47 C47E 1.534(7) . ?
C47 C47A 1.534(7) . ?
C47 C47D 1.534(7) . ?
C47 C47F 1.534(7) . ?
N51 C56 1.324(8) . ?
N51 C52 1.356(8) . ?
C52 C53 1.366(9) . ?
C52 C59 1.484(9) . ?
C53 C54 1.381(8) . ?
C54 O57 1.348(7) . ?
C54 C55 1.373(8) . ?
C55 C56 1.378(8) . ?
C56 C64 1.500(9) . ?
C57 O57 1.435(7) . ?
C57 C58 1.484(7) . ?
C59 O59 1.220(8) . ?
C59 N59 1.287(8) . ?
N59 C60 1.498(11) . ?
N59 C62 1.55(2) . ?
C60 C61 1.48(2) . ?
C62 C63 1.18(4) . ?
C64 O64 1.209(8) . ?
C64 N64 1.347(9) . ?
N64 C65 1.459(9) . ?
N64 C67 1.483(10) . ?
C65 C66 1.511(11) . ?
C67 C68 1.437(14) . ?
N71 C72 1.286(13) . ?
N71 C76 1.404(11) . ?
C72 C73 1.380(14) . ?
C72 C79 1.48(2) . ?
C73 C74 1.352(11) . ?
C74 O77 1.355(6) . ?
C74 C75 1.36(2) . ?
C75 C76 1.35(2) . ?
C76 C84 1.499(8) . ?
C79 O79 1.225(15) . ?
C79 N79 1.26(2) . ?
N79 C82 1.45(2) . ?
N79 C80 1.59(2) . ?
C80 C81 1.41(3) . ?
C82 C83 1.50(4) . ?
N71' C76' 1.302(10) . ?
N71' C72' 1.330(13) . ?
C72' C73' 1.386(14) . ?
C72' C79' 1.54(2) . ?
C73' C74' 1.421(12) . ?
C74' O77 1.355(6) . ?
C74' C75' 1.40(2) . ?
C75' C76' 1.39(2) . ?
C76' C84 1.499(8) . ?
C79' N79' 1.19(2) . ?
C79' O79' 1.347(15) . ?
N79' C82' 1.34(3) . ?
N79' C80' 1.47(2) . ?
C80' C81' 1.36(3) . ?
C82' C83' 1.77(4) . ?
O77 C77 1.429(6) . ?
C77 C78 1.489(7) . ?
C84 O84 1.222(7) . ?
C84 N84 1.321(7) . ?
N84 C85 1.473(7) . ?
N84 C87 1.471(7) . ?
C85 C86 1.475(10) . ?
C87 C88 1.489(9) . ?
O1W O2W 0.77(2) . ?
C1CL Cl2 1.56(2) . ?
C1CL Cl1 1.78(2) . ?
O1A C1A 1.30(3) . ?
C1A C2A 1.43(3) . ?
O1B C1B 1.30(3) . ?
C1B C2B 1.44(3) . ?
